data_7225826
loop_
_publ_author_name
'de Melo, Cristiane C.'
'de Sousa Carvalho, Paulo'
'Diniz, Luan F.'
'D'Vries, Richard F.'
'Ayala, Alejandro P.'
'Ellena, Javier'

_publ_section_title
;
 Supramolecular synthesis and thermochemical investigations of
 pharmaceutical inorganic isoniazid salts
;
_journal_issue 34
_journal_name_full CrystEngComm
_journal_page_first 6378
_journal_paper_doi 10.1039/C6CE00969G
_journal_volume 18
_journal_year 2016
_chemical_compound_source 'synthesis as described'
_chemical_formula_moiety 'C6 H8 N3 O, N O3'
_chemical_formula_sum 'C6 H8 N4 O4'
_chemical_formula_weight 200.16
_space_group_IT_number 9
_symmetry_cell_setting monoclinic
_symmetry_Int_Tables_number 9
_symmetry_space_group_name_Hall 'C -2yc'
_symmetry_space_group_name_H-M 'C 1 c 1'
_atom_sites_solution_hydrogens mixed
_audit_conform_dict_location ftp://ftp.iucr.org/pub/cif_core.dic
_audit_conform_dict_name cif_core.dic
_audit_conform_dict_version 2.4.3
_audit_creation_date 2016-04-14T06:18:23-00:00
_audit_creation_method 'WinGX routine CIF_UPDATE'
_audit_update_record
;
2016-04-19 deposited with the CCDC.
2016-07-05 downloaded from the CCDC.
;
_cell_angle_alpha 90
_cell_angle_beta 92.151(16)
_cell_angle_gamma 90
_cell_formula_units_Z 4
_cell_length_a 6.3630(13)
_cell_length_b 15.970(6)
_cell_length_c 8.043(2)
_cell_measurement_reflns_used 771
_cell_measurement_temperature 290(2)
_cell_measurement_theta_max 27.485
_cell_measurement_theta_min 0.407
_cell_measurement_wavelength 0.71073
_cell_volume 816.7(4)
_computing_cell_refinement 'HKL Scalepack (Otwinowski & Minor 1997)'
_computing_data_collection 'Collect (Bruker AXS BV, 1997-2004)'
_computing_data_reduction 'HKL Denzo and Scalepack (Otwinowski & Minor 1997)'
_computing_molecular_graphics 'Ortep-3 for Windows (Farrugia, 1997)'
_computing_publication_material 'WinGX publication routines (Farrugia, 1999)'
_computing_structure_refinement 'SHELXL-2014/7 (Sheldrick, 2014)'
_computing_structure_solution 'SHELXS-86 (Sheldrick, 1986)'
_diffrn_ambient_temperature 290(2)
_diffrn_detector 'CCD plate'
_diffrn_detector_area_resol_mean 9
_diffrn_measured_fraction_theta_full 0.996
_diffrn_measured_fraction_theta_max 0.995
_diffrn_measurement_device '95mm CCD camera on \k-goniostat'
_diffrn_measurement_device_type KappaCCD
_diffrn_measurement_method 'CCD rotation images, thick slices'
_diffrn_orient_matrix_type 'by Bruker AXS Collect from scalepack cell'
_diffrn_orient_matrix_UB_11 -0.0331356
_diffrn_orient_matrix_UB_12 -0.0229982
_diffrn_orient_matrix_UB_13 0.111657
_diffrn_orient_matrix_UB_21 0.153174
_diffrn_orient_matrix_UB_22 0
_diffrn_orient_matrix_UB_23 0.0327152
_diffrn_orient_matrix_UB_31 -0.013085
_diffrn_orient_matrix_UB_32 0.058239
_diffrn_orient_matrix_UB_33 0.0440926
_diffrn_radiation_monochromator 'horizonally mounted graphite crystal'
_diffrn_radiation_probe x-ray
_diffrn_radiation_type MoK\a
_diffrn_radiation_wavelength 0.71073
_diffrn_reflns_av_R_equivalents 0.0494
_diffrn_reflns_av_unetI/netI 0.0492
_diffrn_reflns_Laue_measured_fraction_full 0.996
_diffrn_reflns_Laue_measured_fraction_max 0.995
_diffrn_reflns_limit_h_max 7
_diffrn_reflns_limit_h_min -7
_diffrn_reflns_limit_k_max 19
_diffrn_reflns_limit_k_min -19
_diffrn_reflns_limit_l_max 9
_diffrn_reflns_limit_l_min -9
_diffrn_reflns_number 1462
_diffrn_reflns_point_group_measured_fraction_full 0.971
_diffrn_reflns_point_group_measured_fraction_max 0.97
_diffrn_reflns_theta_full 25.24
_diffrn_reflns_theta_max 25.331
_diffrn_reflns_theta_min 3.449
_diffrn_source 'Enraf Nonius FR590'
_exptl_absorpt_coefficient_mu 0.138
_exptl_absorpt_correction_type none
_exptl_crystal_colour colourless
_exptl_crystal_density_diffrn 1.628
_exptl_crystal_density_method 'not measured'
_exptl_crystal_description prism
_exptl_crystal_F_000 416
_exptl_crystal_size_max 0.37
_exptl_crystal_size_mid 0.13
_exptl_crystal_size_min 0.03
_refine_diff_density_max 0.161
_refine_diff_density_min -0.148
_refine_diff_density_rms 0.041
_refine_ls_extinction_coef 0.062(15)
_refine_ls_extinction_expression Fc^*^=kFc[1+0.001xFc^2^\l^3^/sin(2\q)]^-1/4^
_refine_ls_extinction_method 'SHELXL-2014/7 (Sheldrick 2014'
_refine_ls_goodness_of_fit_ref 1.055
_refine_ls_hydrogen_treatment constr
_refine_ls_matrix_type full
_refine_ls_number_parameters 128
_refine_ls_number_reflns 1454
_refine_ls_number_restraints 2
_refine_ls_restrained_S_all 1.054
_refine_ls_R_factor_all 0.0636
_refine_ls_R_factor_gt 0.0495
_refine_ls_shift/su_max 0
_refine_ls_shift/su_mean 0
_refine_ls_structure_factor_coef Fsqd
_refine_ls_weighting_details 'w=1/[\s^2^(Fo^2^)+(0.0781P)^2^+0.1872P] where P=(Fo^2^+2Fc^2^)/3'
_refine_ls_weighting_scheme calc
_refine_ls_wR_factor_gt 0.1261
_refine_ls_wR_factor_ref 0.1374
_reflns_Friedel_coverage 0.939
_reflns_Friedel_fraction_full 0.947
_reflns_Friedel_fraction_max 0.945
_reflns_number_gt 1183
_reflns_number_total 1454
_reflns_threshold_expression 'I > 2\s(I)'
_cod_data_source_file c6ce00969g2.cif
_cod_data_source_block isonitrate
_cod_depositor_comments 'Adding full bibliography for 7225824--7225827.cif.'
_cod_original_sg_symbol_H-M 'C c'
_cod_database_code 7225826

loop_
_symmetry_equiv_pos_as_xyz
'x, y, z'
'x, -y, z+1/2'
'x+1/2, y+1/2, z'
'x+1/2, -y+1/2, z+1/2'

loop_
_atom_site_label
_atom_site_fract_x
_atom_site_fract_y
_atom_site_fract_z
_atom_site_U_iso_or_equiv
_atom_site_adp_type
_atom_site_calc_flag
_atom_site_occupancy
_atom_site_type_symbol
O3 0.0830(6) 0.2894(3) 0.2428(5) 0.0700(11) Uani d 1 O
O1 0.6802(6) -0.0030(3) 0.3215(6) 0.0750(12) Uani d 1 O
N1 0.6155(6) 0.1263(3) 0.4177(5) 0.0611(11) Uani d 1 N
N2 0.0468(6) -0.0538(3) 0.6410(5) 0.0569(11) Uani d 1 N
O2 0.4184(6) 0.2891(3) 0.2143(6) 0.0826(13) Uani d 1 O
N4 0.2657(7) 0.2842(3) 0.3064(5) 0.0584(11) Uani d 1 N
C1 0.3894(7) 0.0123(3) 0.4942(6) 0.0495(11) Uani d 1 C
C6 0.2390(7) 0.0646(3) 0.5628(6) 0.0564(12) Uani d 1 C
H6 0.2535 0.1225 0.5583 0.068 Uiso calc 1 H
C4 0.1870(8) -0.1058(3) 0.5752(7) 0.0603(13) Uani d 1 C
H4 0.168 -0.1634 0.5809 0.072 Uiso calc 1 H
C2 0.5772(7) 0.0452(3) 0.4051(6) 0.0526(11) Uani d 1 C
C3 0.3591(7) -0.0732(3) 0.4992(6) 0.0578(12) Uani d 1 C
H3 0.4551 -0.1089 0.4511 0.069 Uiso calc 1 H
O4 0.2913(7) 0.2733(3) 0.4567(5) 0.0915(14) Uani d 1 O
C5 0.0700(8) 0.0293(3) 0.6367(6) 0.0598(12) Uani d 1 C
H5 -0.0296 0.0634 0.6843 0.072 Uiso calc 1 H
N3 0.7840(6) 0.1608(3) 0.3313(5) 0.0606(12) Uani d 1 N
H3B 0.8629 0.183 0.4154 0.073 Uiso d 1 H
H3A 0.7388 0.1987 0.2472 0.073 Uiso d 1 H
H1 0.5374 0.1541 0.4707 0.073 Uiso d 1 H
H2 -0.0774 -0.0805 0.7263 0.073 Uiso d 1 H

loop_
_atom_site_aniso_label
_atom_site_aniso_U_11
_atom_site_aniso_U_22
_atom_site_aniso_U_33
_atom_site_aniso_U_12
_atom_site_aniso_U_13
_atom_site_aniso_U_23
O3 0.053(2) 0.079(3) 0.078(2) -0.0022(17) 0.0028(16) -0.0004(18)
O1 0.059(2) 0.066(2) 0.103(3) -0.004(2) 0.041(2) -0.0132(19)
N1 0.053(3) 0.057(2) 0.075(3) -0.0024(19) 0.0272(19) -0.002(2)
N2 0.044(2) 0.066(3) 0.061(2) -0.0021(19) 0.0110(16) 0.001(2)
O2 0.058(3) 0.087(3) 0.104(3) 0.005(2) 0.026(2) 0.016(2)
N4 0.054(3) 0.057(3) 0.065(3) 0.0024(18) 0.0112(19) -0.0003(19)
C1 0.039(2) 0.056(3) 0.054(2) 0.000(2) 0.0083(18) 0.003(2)
C6 0.044(3) 0.057(3) 0.069(3) -0.002(2) 0.014(2) 0.001(2)
C4 0.056(3) 0.053(3) 0.073(3) -0.001(2) 0.014(2) 0.005(2)
C2 0.039(2) 0.060(3) 0.060(3) 0.001(2) 0.0090(19) -0.002(2)
C3 0.045(3) 0.059(3) 0.071(3) 0.001(2) 0.016(2) 0.000(2)
O4 0.098(4) 0.107(3) 0.070(3) 0.017(3) 0.004(2) 0.004(2)
C5 0.048(3) 0.067(3) 0.066(3) 0.004(2) 0.015(2) -0.001(3)
N3 0.047(2) 0.060(3) 0.077(3) -0.0046(19) 0.0179(18) 0.0053(19)

loop_
_atom_type_symbol
_atom_type_description
_atom_type_scat_dispersion_real
_atom_type_scat_dispersion_imag
_atom_type_scat_source
C C 0.0033 0.0016 'International Tables Vol C Tables 4.2.6.8 and 6.1.1.4'
H H 0 0 'International Tables Vol C Tables 4.2.6.8 and 6.1.1.4'
N N 0.0061 0.0033 'International Tables Vol C Tables 4.2.6.8 and 6.1.1.4'
O O 0.0106 0.006 'International Tables Vol C Tables 4.2.6.8 and 6.1.1.4'

loop_
_exptl_crystal_face_index_h
_exptl_crystal_face_index_k
_exptl_crystal_face_index_l
_exptl_crystal_face_perp_dist
-1 0 -2 0.055
1 0 2 0.07
-1 0 1 0.252
3 0 -4 0.16
0 -1 0 0.011
0 1 0 0.015
-1 -1 16 0.15
-1 0 2 0.214

loop_
_geom_angle_atom_site_label_1
_geom_angle_atom_site_label_2
_geom_angle_atom_site_label_3
_geom_angle
C2 N1 N3 119.1(4)
C5 N2 C4 121.9(4)
O4 N4 O2 121.2(5)
O4 N4 O3 119.9(4)
O2 N4 O3 119.0(4)
C3 C1 C6 118.8(4)
C3 C1 C2 118.1(4)
C6 C1 C2 123.0(4)
C5 C6 C1 119.0(5)
N2 C4 C3 119.6(5)
O1 C2 N1 123.8(5)
O1 C2 C1 119.4(4)
N1 C2 C1 116.8(4)
C4 C3 C1 120.0(4)
N2 C5 C6 120.7(4)

loop_
_geom_bond_atom_site_label_1
_geom_bond_atom_site_label_2
_geom_bond_distance
O3 N4 1.255(6)
O1 C2 1.227(6)
N1 C2 1.322(6)
N1 N3 1.412(5)
N2 C5 1.335(7)
N2 C4 1.341(7)
O2 N4 1.246(6)
N4 O4 1.226(5)
C1 C3 1.381(7)
C1 C6 1.399(7)
C1 C2 1.511(7)
C6 C5 1.370(7)
C4 C3 1.376(7)

loop_
_geom_torsion_atom_site_label_1
_geom_torsion_atom_site_label_2
_geom_torsion_atom_site_label_3
_geom_torsion_atom_site_label_4
_geom_torsion
C3 C1 C6 C5 1.9(7)
C2 C1 C6 C5 178.1(4)
C5 N2 C4 C3 -0.7(8)
N3 N1 C2 O1 -0.1(8)
N3 N1 C2 C1 -177.3(4)
C3 C1 C2 O1 9.9(7)
C6 C1 C2 O1 -166.2(5)
C3 C1 C2 N1 -172.7(4)
C6 C1 C2 N1 11.1(7)
N2 C4 C3 C1 1.4(8)
C6 C1 C3 C4 -2.0(7)
C2 C1 C3 C4 -178.3(4)
C4 N2 C5 C6 0.7(8)
C1 C6 C5 N2 -1.3(8)
